data_7228239
loop_
_publ_author_name
'Prohens, Rafel'
'Frontera, Antonio'
'Portell, Anna'
'Font-Bardia, Merce'
'Bauza, Antonio'

_publ_section_title
;
 A combined crystallographic and theoretical study of weak intermolecular
 interactions in crystalline squaric acid esters and amides
;
_journal_name_full CrystEngComm
_journal_paper_doi 10.1039/C7CE00556C
_journal_year 2017
_chemical_formula_moiety 'C12 H10 N O3'
_chemical_formula_sum 'C11 H10 N2 O3'
_chemical_formula_weight 218.21
_chemical_name_systematic
;
 ?
;
_space_group_crystal_system monoclinic
_space_group_IT_number 14
_space_group_name_Hall '-P 2ybc'
_space_group_name_H-M_alt 'P 1 21/c 1'
_symmetry_space_group_name_Hall '-P 2ybc'
_symmetry_space_group_name_H-M 'P 1 21/c 1'
_atom_sites_solution_hydrogens geom
_audit_creation_method SHELXL-97
_audit_update_record
;
2017-03-21 deposited with the CCDC.
2017-05-08 downloaded from the CCDC.
;
_cell_angle_alpha 90
_cell_angle_beta 118.699(7)
_cell_angle_gamma 90
_cell_formula_units_Z 4
_cell_length_a 7.1055(13)
_cell_length_b 10.956(2)
_cell_length_c 14.797(3)
_cell_measurement_reflns_used 3494
_cell_measurement_temperature 303(2)
_cell_measurement_theta_max 28.10
_cell_measurement_theta_min 3.27
_cell_volume 1010.4(3)
_computing_cell_refinement 'Bruker SAINT'
_computing_data_collection 'Bruker APEX2'
_computing_data_reduction 'Bruker SAINT'
_computing_molecular_graphics 'Bruker SHELXTL'
_computing_publication_material 'Bruker SHELXTL'
_computing_structure_refinement 'SHELXL-97 (Sheldrick 2008)'
_computing_structure_solution 'SHELXS-97 (Sheldrick 2008)'
_diffrn_ambient_temperature 303(2)
_diffrn_measured_fraction_theta_full 0.539
_diffrn_measured_fraction_theta_max 0.553
_diffrn_measurement_device_type 'D8 Venture'
_diffrn_measurement_method '\f and \w scans'
_diffrn_radiation_type MoK\a
_diffrn_radiation_wavelength 0.71073
_diffrn_reflns_av_R_equivalents 0.0455
_diffrn_reflns_av_unetI/netI 0.0529
_diffrn_reflns_Laue_measured_fraction_full 0.539
_diffrn_reflns_Laue_measured_fraction_max 0.553
_diffrn_reflns_limit_h_max 9
_diffrn_reflns_limit_h_min -9
_diffrn_reflns_limit_k_max 14
_diffrn_reflns_limit_k_min -13
_diffrn_reflns_limit_l_max 19
_diffrn_reflns_limit_l_min -19
_diffrn_reflns_number 4251
_diffrn_reflns_point_group_measured_fraction_full 0.539
_diffrn_reflns_point_group_measured_fraction_max 0.553
_diffrn_reflns_theta_full 25.242
_diffrn_reflns_theta_max 24.996
_diffrn_reflns_theta_min 2.433
_diffrn_source microfocus
_exptl_absorpt_coefficient_mu 0.107
_exptl_absorpt_correction_T_max 0.7457
_exptl_absorpt_correction_T_min 0.5775
_exptl_absorpt_correction_type multi-scan
_exptl_absorpt_process_details sadabs
_exptl_crystal_colour yellow
_exptl_crystal_density_diffrn 1.434
_exptl_crystal_description prism
_exptl_crystal_F_000 456
_exptl_crystal_recrystallization_method 'Re-crystallisation from solvent'
_exptl_crystal_size_max 0.425
_exptl_crystal_size_mid 0.317
_exptl_crystal_size_min 0.256
_refine_diff_density_max 0.172
_refine_diff_density_min -0.281
_refine_diff_density_rms 0.042
_refine_ls_extinction_method none
_refine_ls_goodness_of_fit_ref 1.096
_refine_ls_hydrogen_treatment constr
_refine_ls_matrix_type full
_refine_ls_number_parameters 145
_refine_ls_number_reflns 988
_refine_ls_number_restraints 0
_refine_ls_restrained_S_all 1.096
_refine_ls_R_factor_all 0.0729
_refine_ls_R_factor_gt 0.0675
_refine_ls_shift/su_max 0.000
_refine_ls_shift/su_mean 0.000
_refine_ls_structure_factor_coef Fsqd
_refine_ls_weighting_details
;
 w=1/[\s^2^(Fo^2^)+(0.0837P)^2^+0.7910P]
 where P=(Fo^2^+2Fc^2^)/3
;
_refine_ls_weighting_scheme calc
_refine_ls_wR_factor_gt 0.1707
_refine_ls_wR_factor_ref 0.1735
_reflns_Friedel_coverage 0.000
_reflns_number_gt 856
_reflns_number_total 988
_reflns_threshold_expression 'I > 2\s(I)'
_cod_data_source_file c7ce00556c2.cif
_cod_data_source_block mo_023sb129_0ma_ab
_cod_database_code 7228239
_shelx_space_group_comment
;
The symmetry employed for this shelxl refinement is uniquely defined
by the following loop, which should always be used as a source of
symmetry information in preference to the above space-group names.
They are only intended as comments.
;

loop_
_space_group_symop_operation_xyz
'x, y, z'
'-x, y+1/2, -z+1/2'
'-x, -y, -z'
'x, -y-1/2, z-1/2'

loop_
_atom_site_label
_atom_site_type_symbol
_atom_site_fract_x
_atom_site_fract_y
_atom_site_fract_z
_atom_site_U_iso_or_equiv
_atom_site_adp_type
_atom_site_occupancy
_atom_site_site_symmetry_order
_atom_site_calc_flag
_atom_site_refinement_flags_posn
_atom_site_refinement_flags_adp
O1 O 0.3943(6) 0.4101(2) 0.3479(2) 0.0512(10) Uani 1 1 d . .
O2 O 0.1147(7) 0.3821(3) 0.4650(3) 0.0608(12) Uani 1 1 d . .
O3 O 0.2538(6) 0.0982(2) 0.5103(3) 0.0518(10) Uani 1 1 d . .
N1 N 0.5381(7) 0.1225(3) 0.3958(3) 0.0467(11) Uani 1 1 d . .
H1N H 0.5382 0.0463 0.4100 0.056 Uiso 1 1 calc R U
N2 N 0.7588(7) 0.1304(3) 0.1516(3) 0.0427(10) Uani 1 1 d . .
H2N H 0.7172 0.0563 0.1499 0.051 Uiso 1 1 calc R U
C1 C 0.3501(8) 0.3236(3) 0.3909(3) 0.0382(10) Uani 1 1 d . .
C2 C 0.2183(8) 0.3134(3) 0.4438(3) 0.0392(11) Uani 1 1 d . .
C3 C 0.2888(8) 0.1835(3) 0.4664(3) 0.0369(10) Uani 1 1 d . .
C4 C 0.4125(7) 0.1989(3) 0.4131(3) 0.0336(10) Uani 1 1 d . .
C5 C 0.6768(8) 0.1643(4) 0.3529(3) 0.0459(12) Uani 1 1 d . .
H5 H 0.7910 0.1056 0.3695 0.055 Uiso 1 1 calc R U
H5A H 0.7416 0.2419 0.3837 0.055 Uiso 1 1 calc R U
C6 C 0.5459(9) 0.1785(4) 0.2364(3) 0.0446(11) Uani 1 1 d . .
H6 H 0.4760 0.1019 0.2055 0.054 Uiso 1 1 calc R U
H6A H 0.4360 0.2401 0.2195 0.054 Uiso 1 1 calc R U
C7 C 0.6937(8) 0.2155(3) 0.1947(3) 0.0367(10) Uani 1 1 d . .
C8 C 0.7639(9) 0.3330(3) 0.2000(3) 0.0452(12) Uani 1 1 d . .
H8 H 0.7219 0.3937 0.2305 0.054 Uiso 1 1 calc R U
C9 C 0.8979(10) 0.3603(4) 0.1595(4) 0.0539(14) Uani 1 1 d . .
H9 H 0.9454 0.4400 0.1621 0.065 Uiso 1 1 calc R U
C10 C 0.9616(10) 0.2698(4) 0.1150(4) 0.0539(14) Uani 1 1 d . .
H10 H 1.0540 0.2871 0.0887 0.065 Uiso 1 1 calc R U
C11 C 0.8864(9) 0.1558(4) 0.1108(3) 0.0462(12) Uani 1 1 d . .
H11 H 0.9237 0.0942 0.0791 0.055 Uiso 1 1 calc R U

loop_
_atom_site_aniso_label
_atom_site_aniso_U_11
_atom_site_aniso_U_22
_atom_site_aniso_U_33
_atom_site_aniso_U_23
_atom_site_aniso_U_13
_atom_site_aniso_U_12
O1 0.070(3) 0.0382(15) 0.070(2) 0.0126(14) 0.053(2) 0.0069(16)
O2 0.085(3) 0.0448(15) 0.090(3) 0.0022(16) 0.072(3) 0.0066(19)
O3 0.063(3) 0.0432(15) 0.072(2) 0.0162(14) 0.051(2) 0.0068(16)
N1 0.062(3) 0.0421(16) 0.058(2) 0.0103(15) 0.047(3) 0.0091(19)
N2 0.048(3) 0.0423(18) 0.043(2) 0.0011(14) 0.026(2) -0.0022(18)
C1 0.039(3) 0.0426(19) 0.045(2) 0.0060(17) 0.030(2) 0.0053(19)
C2 0.048(3) 0.0357(19) 0.044(2) 0.0024(16) 0.030(3) -0.003(2)
C3 0.040(3) 0.039(2) 0.039(2) 0.0011(15) 0.025(2) -0.0004(19)
C4 0.032(3) 0.0370(18) 0.035(2) 0.0027(14) 0.019(2) 0.0016(18)
C5 0.041(3) 0.057(2) 0.049(3) 0.0119(19) 0.029(3) 0.010(2)
C6 0.045(3) 0.052(2) 0.049(3) -0.0025(18) 0.032(3) -0.004(2)
C7 0.039(3) 0.0433(19) 0.0344(19) 0.0016(16) 0.023(2) 0.004(2)
C8 0.057(4) 0.0367(19) 0.050(2) -0.0016(18) 0.032(3) 0.002(2)
C9 0.065(4) 0.046(2) 0.055(3) 0.011(2) 0.032(3) -0.011(3)
C10 0.061(4) 0.065(3) 0.052(3) 0.004(2) 0.040(3) -0.009(3)
C11 0.055(4) 0.049(2) 0.049(3) -0.0015(18) 0.036(3) -0.001(2)

loop_
_atom_type_symbol
_atom_type_description
_atom_type_scat_dispersion_real
_atom_type_scat_dispersion_imag
_atom_type_scat_source
C C 0.0033 0.0016 'International Tables Vol C Tables 4.2.6.8 and 6.1.1.4'
H H 0.0000 0.0000 'International Tables Vol C Tables 4.2.6.8 and 6.1.1.4'
N N 0.0061 0.0033 'International Tables Vol C Tables 4.2.6.8 and 6.1.1.4'
O O 0.0106 0.0060 'International Tables Vol C Tables 4.2.6.8 and 6.1.1.4'

loop_
_geom_angle_atom_site_label_1
_geom_angle_atom_site_label_2
_geom_angle_atom_site_label_3
_geom_angle
C4 N1 C5 122.2(3)
C4 N1 H1N 118.9
C5 N1 H1N 118.9
C7 N2 C11 122.5(4)
C7 N2 H2N 118.8
C11 N2 H2N 118.8
O1 C1 C4 135.3(3)
O1 C1 C2 134.0(3)
C4 C1 C2 90.6(3)
O2 C2 C1 135.6(3)
O2 C2 C3 136.5(3)
C1 C2 C3 87.7(3)
O3 C3 C4 135.1(4)
O3 C3 C2 135.3(3)
C4 C3 C2 89.6(3)
N1 C4 C1 136.0(3)
N1 C4 C3 132.0(3)
C1 C4 C3 92.0(3)
N1 C5 C6 110.3(4)
N1 C5 H5 109.6
C6 C5 H5 109.6
N1 C5 H5A 109.6
C6 C5 H5A 109.6
H5 C5 H5A 108.1
C7 C6 C5 108.9(4)
C7 C6 H6 109.9
C5 C6 H6 109.9
C7 C6 H6A 109.9
C5 C6 H6A 109.9
H6 C6 H6A 108.3
N2 C7 C8 119.0(3)
N2 C7 C6 118.6(3)
C8 C7 C6 122.4(3)
C7 C8 C9 119.2(4)
C7 C8 H8 120.4
C9 C8 H8 120.4
C8 C9 C10 120.3(4)
C8 C9 H9 119.9
C10 C9 H9 119.9
C11 C10 C9 118.3(4)
C11 C10 H10 120.8
C9 C10 H10 120.8
N2 C11 C10 120.7(4)
N2 C11 H11 119.6
C10 C11 H11 119.6

loop_
_geom_bond_atom_site_label_1
_geom_bond_atom_site_label_2
_geom_bond_distance
O1 C1 1.262(4)
O2 C2 1.195(5)
O3 C3 1.230(4)
N1 C4 1.336(5)
N1 C5 1.478(5)
N1 H1N 0.8600
N2 C7 1.332(5)
N2 C11 1.338(5)
N2 H2N 0.8600
C1 C4 1.425(6)
C1 C2 1.486(5)
C2 C3 1.493(5)
C3 C4 1.445(5)
C5 C6 1.525(6)
C5 H5 0.9700
C5 H5A 0.9700
C6 C7 1.507(5)
C6 H6 0.9700
C6 H6A 0.9700
C7 C8 1.370(5)
C8 C9 1.379(6)
C8 H8 0.9300
C9 C10 1.380(6)
C9 H9 0.9300
C10 C11 1.348(6)
C10 H10 0.9300
C11 H11 0.9300
